data_7230819
loop_
_publ_author_name
'Soury, Raoudha'
'Jabli, Mahjoub'
'Saleh, Tawfik A.'
'Abdul-Hassan, Wathiq Sattar'
'Saint-Aman, Eric'
'Loiseau, Fr\'ed\'erique'
'Philouze, Christian'
'Nasri, Habib'

_publ_section_title
;
 Tetrakis(ethyl-4(4-butyryl)oxyphenyl)porphyrinato zinc complexes with
 4,4&#x2032;-bpyridin: synthesis, characterization, and its catalytic
 degradation of Calmagite
;
_journal_issue 36
_journal_name_full 'RSC Advances'
_journal_page_first 20143
_journal_paper_doi 10.1039/C8RA01134F
_journal_volume 8
_journal_year 2018
_chemical_formula_moiety 'C78 H76 N6 O12 Zn'
_chemical_formula_sum 'C78 H76 N6 O12 Zn'
_chemical_formula_weight 1354.87
_space_group_IT_number 15
_symmetry_cell_setting monoclinic
_symmetry_space_group_name_Hall '-C 2yc'
_symmetry_space_group_name_H-M 'C 1 2/c 1'
_atom_sites_solution_hydrogens geom
_atom_sites_solution_primary direct
_atom_sites_solution_secondary difmap
_audit_creation_method SHELXL-97
_audit_update_record
;
2015-04-18 deposited with the CCDC.
2018-06-01 downloaded from the CCDC.
;
_cell_angle_alpha 90.000
_cell_angle_beta 127.821(5)
_cell_angle_gamma 90.000
_cell_formula_units_Z 4
_cell_length_a 25.890(5)
_cell_length_b 18.024(5)
_cell_length_c 18.699(5)
_cell_measurement_reflns_used 1411
_cell_measurement_temperature 200(2)
_cell_measurement_theta_max 26.88
_cell_measurement_theta_min 2.57
_cell_volume 6893(3)
_computing_cell_refinement 'Bruker Enraf Nonius kappa CCD'
_computing_data_collection Collect
_computing_data_reduction EvalCCD
_computing_molecular_graphics 'ORTEPIII(Burnett & Johnson, 1996 ; ORTEP-3 for Windows (Farrugia, 1997)'
_computing_publication_material SHELXL-97
_computing_structure_refinement 'SHELXL-97 (Sheldrick, 2008)'
_computing_structure_solution 'SIR97 (Altomare et al, 1999)'
_diffrn_ambient_temperature 200
_diffrn_detector CCD
_diffrn_measured_fraction_theta_full 0.994
_diffrn_measured_fraction_theta_max 0.994
_diffrn_measurement_device_type 'Bruker-AXS-enraf-nonius KappaCCD'
_diffrn_measurement_method 'Phi and omega scans'
_diffrn_radiation_monochromator graphite
_diffrn_radiation_probe x-ray
_diffrn_radiation_type MoK\a
_diffrn_radiation_wavelength 0.71073
_diffrn_reflns_av_R_equivalents 0.0407
_diffrn_reflns_av_unetI/netI 0.0262
_diffrn_reflns_limit_h_max 29
_diffrn_reflns_limit_h_min -32
_diffrn_reflns_limit_k_max 22
_diffrn_reflns_limit_k_min -21
_diffrn_reflns_limit_l_max 23
_diffrn_reflns_limit_l_min -23
_diffrn_reflns_number 46070
_diffrn_reflns_theta_full 26.37
_diffrn_reflns_theta_max 26.37
_diffrn_reflns_theta_min 2.55
_exptl_absorpt_coefficient_mu 0.424
_exptl_absorpt_correction_T_max 1
_exptl_absorpt_correction_T_min 0.624647
_exptl_absorpt_correction_type multi-scan
_exptl_absorpt_process_details 'SADABS-2004/1 (Bruker,2004)'
_exptl_crystal_colour violet
_exptl_crystal_density_diffrn 1.306
_exptl_crystal_density_method 'not measured'
_exptl_crystal_description prism
_exptl_crystal_F_000 2848
_exptl_crystal_size_max 0.49
_exptl_crystal_size_mid 0.41
_exptl_crystal_size_min 0.27
_refine_diff_density_max 0.956
_refine_diff_density_min -0.875
_refine_diff_density_rms 0.093
_refine_ls_extinction_method none
_refine_ls_goodness_of_fit_ref 1.119
_refine_ls_hydrogen_treatment constr
_refine_ls_matrix_type full
_refine_ls_number_parameters 570
_refine_ls_number_reflns 7013
_refine_ls_number_restraints 253
_refine_ls_restrained_S_all 1.153
_refine_ls_R_factor_all 0.1130
_refine_ls_R_factor_gt 0.0798
_refine_ls_shift/su_max 0.000
_refine_ls_shift/su_mean 0.000
_refine_ls_structure_factor_coef Fsqd
_refine_ls_weighting_details 'calc w=1/[\s^2^(Fo^2^)+(0.1382P)^2^+22.9703P] where P=(Fo^2^+2Fc^2^)/3'
_refine_ls_weighting_scheme calc
_refine_ls_wR_factor_gt 0.2129
_refine_ls_wR_factor_ref 0.2634
_reflns_number_gt 5341
_reflns_number_total 7020
_reflns_threshold_expression >2sigma(I)
_cod_data_source_file c8ra01134f2.cif
_cod_data_source_block I
_cod_original_sg_symbol_H-M C2/c
_cod_database_code 7230819
_iucr_geom_hbonds_special_details
;
Cg1, Cg2, Cg7 and Cg9 are the centroids of the N1-C1/C4,
N2-C6/C9, N3-C38-C39-C40-C38A-C39A-C40A, C11/C16 rings respectively.
;
_publcif_datablock.id {f7559d48-7c0c-4108-958e-2d554e0ef9c5}

loop_
_symmetry_equiv_pos_as_xyz
'x, y, z'
'-x, y, -z+1/2'
'x+1/2, y+1/2, z'
'-x+1/2, y+1/2, -z+1/2'
'-x, -y, -z'
'x, -y, z-1/2'
'-x+1/2, -y+1/2, -z'
'x+1/2, -y+1/2, z-1/2'

loop_
_atom_site_label
_atom_site_type_symbol
_atom_site_fract_x
_atom_site_fract_y
_atom_site_fract_z
_atom_site_U_iso_or_equiv
_atom_site_adp_type
_atom_site_occupancy
_atom_site_symmetry_multiplicity
_atom_site_calc_flag
_atom_site_refinement_flags
_atom_site_disorder_assembly
_atom_site_disorder_group
Zn Zn 0.5000 0.15343(3) 0.7500 0.0391(2) Uani 1 2 d S . .
N1 N 0.55471(17) 0.13816(19) 0.7053(2) 0.0415(7) Uani 1 1 d . . .
N2 N 0.41637(17) 0.1339(2) 0.6187(2) 0.0457(8) Uani 1 1 d . . .
N3 N 0.5000 0.2728(3) 0.7500 0.0498(12) Uani 1 2 d S . .
C4 C 0.5317(2) 0.1362(2) 0.6169(3) 0.0420(9) Uani 1 1 d . . .
C5 C 0.4660(2) 0.1326(2) 0.5407(3) 0.0431(9) Uani 1 1 d . . .
C6 C 0.4126(2) 0.1298(3) 0.5422(3) 0.0473(9) Uani 1 1 d . . .
C7 C 0.3451(2) 0.1225(4) 0.4639(3) 0.0632(13) Uani 1 1 d . . .
H7 H 0.3290 0.1193 0.4026 0.076 Uiso 1 1 calc R . .
C8 C 0.3095(2) 0.1210(4) 0.4937(3) 0.0667(14) Uani 1 1 d . . .
H8 H 0.2634 0.1156 0.4574 0.080 Uiso 1 1 calc R . .
C9 C 0.3538(2) 0.1291(3) 0.5910(3) 0.0522(10) Uani 1 1 d . A .
C10 C 0.3350(2) 0.1303(3) 0.6468(3) 0.0499(10) Uani 1 1 d . . .
C1 C 0.6220(2) 0.1348(2) 0.7580(3) 0.0451(9) Uani 1 1 d . . .
C2 C 0.6413(2) 0.1330(3) 0.7003(3) 0.0526(10) Uani 1 1 d . . .
H2 H 0.6847 0.1317 0.7193 0.063 Uiso 1 1 calc R . .
C3 C 0.5859(2) 0.1334(3) 0.6143(3) 0.0505(10) Uani 1 1 d . . .
H3 H 0.5833 0.1322 0.5613 0.061 Uiso 1 1 calc R . .
C11 C 0.4520(2) 0.1282(2) 0.4502(3) 0.0435(9) Uani 1 1 d . . .
C12 C 0.4617(3) 0.1883(3) 0.4137(3) 0.0607(12) Uani 1 1 d . . .
H12 H 0.4767 0.2337 0.4463 0.073 Uiso 1 1 calc R . .
C13 C 0.4506(3) 0.1845(3) 0.3319(3) 0.0648(13) Uani 1 1 d . . .
H13 H 0.4580 0.2269 0.3090 0.078 Uiso 1 1 calc R . .
C14 C 0.4287(3) 0.1193(3) 0.2830(3) 0.0552(11) Uani 1 1 d . . .
C15 C 0.4192(3) 0.0589(3) 0.3178(3) 0.0619(13) Uani 1 1 d . . .
H15 H 0.4043 0.0136 0.2850 0.074 Uiso 1 1 calc R . .
C16 C 0.4312(3) 0.0633(3) 0.4007(3) 0.0581(12) Uani 1 1 d . . .
H16 H 0.4250 0.0205 0.4242 0.070 Uiso 1 1 calc R . .
C38 C 0.5552(3) 0.3110(3) 0.7935(4) 0.0620(12) Uani 1 1 d . . .
H38 H 0.5952 0.2845 0.8244 0.074 Uiso 1 1 calc R . .
C39 C 0.5574(3) 0.3879(3) 0.7963(4) 0.0722(15) Uani 1 1 d U . .
H39 H 0.5983 0.4130 0.8298 0.087 Uiso 1 1 calc R . .
C40 C 0.5000 0.4277(4) 0.7500 0.0650(18) Uani 1 2 d SU . .
C41 C 0.5000 0.5119(5) 0.7500 0.091(2) Uani 1 2 d SU . .
N4 N 0.5000 0.6658(5) 0.7500 0.134(3) Uani 1 2 d SU . .
C42 C 0.5483(5) 0.5511(4) 0.8277(7) 0.115(2) Uani 1 1 d U . .
H42 H 0.5820 0.5256 0.8812 0.138 Uiso 1 1 calc R . .
C43 C 0.5460(6) 0.6277(4) 0.8250(8) 0.130(3) Uani 1 1 d U . .
H43 H 0.5783 0.6546 0.8782 0.157 Uiso 1 1 calc R . .
C23A C 0.2619(14) 0.1156(14) 0.602(2) 0.046(4) Uani 0.566(5) 1 d PU A 1
C24A C 0.2217(17) 0.1754(14) 0.575(3) 0.066(6) Uani 0.566(5) 1 d P A 1
H24A H 0.2386 0.2243 0.5860 0.079 Uiso 0.566(5) 1 calc PR A 1
C25A C 0.1572(7) 0.1643(8) 0.5339(10) 0.058(3) Uani 0.566(5) 1 d P A 1
H25A H 0.1286 0.2059 0.5118 0.070 Uiso 0.566(5) 1 calc PR A 1
C26A C 0.1326(5) 0.0952(8) 0.5231(7) 0.044(2) Uani 0.566(5) 1 d P A 1
C27A C 0.1748(5) 0.0328(7) 0.5509(8) 0.058(3) Uani 0.566(5) 1 d P A 1
H27A H 0.1580 -0.0161 0.5414 0.069 Uiso 0.566(5) 1 calc PR A 1
C28A C 0.2380(10) 0.0433(8) 0.5902(14) 0.062(4) Uani 0.566(5) 1 d PU A 1
H28A H 0.2666 0.0021 0.6101 0.075 Uiso 0.566(5) 1 calc PR A 1
O1 O 0.4190(2) 0.1214(3) 0.2027(3) 0.0843(13) Uani 1 1 d . . .
C17 C 0.4009(4) 0.0594(4) 0.1510(4) 0.0823(17) Uani 1 1 d . . .
H17A H 0.3600 0.0390 0.1366 0.099 Uiso 1 1 calc R . .
H17B H 0.4355 0.0211 0.1842 0.099 Uiso 1 1 calc R . .
C18 C 0.3906(4) 0.0804(5) 0.0643(4) 0.096(2) Uani 1 1 d . . .
H18A H 0.4326 0.0982 0.0798 0.115 Uiso 1 1 calc R . .
H18B H 0.3775 0.0356 0.0261 0.115 Uiso 1 1 calc R . .
C19 C 0.3414(5) 0.1373(7) 0.0128(7) 0.125(3) Uani 1 1 d U . .
H19A H 0.3500 0.1638 -0.0253 0.149 Uiso 1 1 calc R . .
H19B H 0.3449 0.1738 0.0552 0.149 Uiso 1 1 calc R . .
C20 C 0.2749(8) 0.1076(9) -0.0452(12) 0.167(3) Uani 1 1 d U . .
O2 O 0.2369(5) 0.0970(6) -0.0288(7) 0.191(3) Uani 1 1 d U . .
O3 O 0.2593(5) 0.0797(5) -0.1212(7) 0.172(3) Uani 1 1 d U . .
C21 C 0.1942(7) 0.0426(10) -0.1831(14) 0.235(8) Uani 1 1 d U . .
H21A H 0.1996 -0.0036 -0.2065 0.282 Uiso 1 1 calc R . .
H21B H 0.1788 0.0286 -0.1479 0.282 Uiso 1 1 calc R . .
C22 C 0.1449(8) 0.0876(9) -0.2587(11) 0.190(5) Uani 1 1 d U . .
H22A H 0.1043 0.0590 -0.2975 0.285 Uiso 1 1 calc R . .
H22B H 0.1599 0.1025 -0.2936 0.285 Uiso 1 1 calc R . .
H22C H 0.1369 0.1319 -0.2364 0.285 Uiso 1 1 calc R . .
O4A O 0.0694(3) 0.0778(4) 0.4850(5) 0.0622(12) Uani 0.566(5) 1 d P A 1
C32A C 0.0250(4) 0.1394(5) 0.4584(7) 0.061(2) Uani 0.566(5) 1 d P A 1
H32A H 0.0251 0.1714 0.4154 0.074 Uiso 0.566(5) 1 calc PR A 1
H32B H 0.0405 0.1695 0.5124 0.074 Uiso 0.566(5) 1 calc PR A 1
C33A C -0.0428(12) 0.1134(13) 0.4151(14) 0.108(5) Uani 0.566(5) 1 d PU A 1
H33A H -0.0531 0.0732 0.3720 0.130 Uiso 0.566(5) 1 calc PR A 1
H33B H -0.0439 0.0914 0.4627 0.130 Uiso 0.566(5) 1 calc PR A 1
C34A C -0.0870(14) 0.1606(12) 0.3738(19) 0.145(6) Uani 0.566(5) 1 d PDU A 1
H34A H -0.1064 0.1562 0.3090 0.174 Uiso 0.566(5) 1 calc PR A 1
H34B H -0.0655 0.2098 0.3942 0.174 Uiso 0.566(5) 1 calc PR A 1
C35A C -0.1400(12) 0.1626(12) 0.3783(16) 0.218(7) Uani 0.566(5) 1 d PDU A 1
C36A C -0.2614(16) 0.181(2) 0.293(2) 0.209(7) Uani 0.566(5) 1 d PDU A 1
H36A H -0.2756 0.1281 0.2829 0.251 Uiso 0.566(5) 1 calc PR A 1
H36B H -0.2943 0.2074 0.2358 0.251 Uiso 0.566(5) 1 calc PR A 1
O5A O -0.1290(11) 0.1611(12) 0.4524(15) 0.234(7) Uani 0.566(5) 1 d PDU A 1
O6A O -0.2024(12) 0.1824(13) 0.3050(14) 0.216(6) Uani 0.566(5) 1 d PDU A 1
C37A C -0.2643(15) 0.2110(19) 0.364(2) 0.210(7) Uani 0.566(5) 1 d PDU A 1
H37A H -0.3087 0.2053 0.3453 0.315 Uiso 0.566(5) 1 calc PR A 1
H37B H -0.2525 0.2637 0.3733 0.315 Uiso 0.566(5) 1 calc PR A 1
H37C H -0.2336 0.1839 0.4208 0.315 Uiso 0.566(5) 1 calc PR A 1
O4B O 0.0672(4) 0.1432(5) 0.5008(7) 0.0622(12) Uani 0.434(5) 1 d PDU A 2
C32B C 0.0367(7) 0.0795(10) 0.4981(13) 0.090(5) Uani 0.434(5) 1 d PU A 2
H32C H 0.0569 0.0611 0.5599 0.108 Uiso 0.434(5) 1 calc PR A 2
H32D H 0.0391 0.0401 0.4633 0.108 Uiso 0.434(5) 1 calc PR A 2
C33B C -0.0354(8) 0.1039(12) 0.4498(19) 0.100(7) Uani 0.434(5) 1 d PDU A 2
H33C H -0.0595 0.0641 0.4040 0.120 Uiso 0.434(5) 1 calc PR A 2
H33D H -0.0407 0.0917 0.4966 0.120 Uiso 0.434(5) 1 calc PR A 2
C34B C -0.0823(6) 0.1678(11) 0.4024(16) 0.134(14) Uani 0.434(5) 1 d PD A 2
H34C H -0.0772 0.1997 0.4494 0.161 Uiso 0.434(5) 1 calc PR A 2
H34D H -0.0681 0.1974 0.3726 0.161 Uiso 0.434(5) 1 calc PR A 2
C35B C -0.1539(5) 0.1517(7) 0.3327(9) 0.096(6) Uani 0.434(5) 1 d PDU A 2
O6B O -0.1823(5) 0.1686(9) 0.3725(7) 0.123(6) Uani 0.434(5) 1 d PD A 2
O5B O -0.1811(6) 0.1345(10) 0.2554(10) 0.171(9) Uani 0.434(5) 1 d PD A 2
C37B C -0.2784(12) 0.2291(11) 0.272(2) 0.149(11) Uani 0.434(5) 1 d PD A 2
H37D H -0.3263 0.2272 0.2337 0.224 Uiso 0.434(5) 1 calc PR A 2
H37E H -0.2644 0.2388 0.2349 0.224 Uiso 0.434(5) 1 calc PR A 2
H37F H -0.2626 0.2689 0.3170 0.224 Uiso 0.434(5) 1 calc PR A 2
C36B C -0.2510(5) 0.1567(9) 0.3200(13) 0.092(6) Uani 0.434(5) 1 d PD A 2
H36C H -0.2638 0.1457 0.3590 0.111 Uiso 0.434(5) 1 calc PR A 2
H36D H -0.2654 0.1155 0.2764 0.111 Uiso 0.434(5) 1 calc PR A 2
C24B C 0.226(3) 0.197(2) 0.570(4) 0.080(10) Uani 0.434(5) 1 d P A 2
H24B H 0.2444 0.2416 0.5683 0.096 Uiso 0.434(5) 1 calc PR A 2
C25B C 0.1611(10) 0.1986(12) 0.5355(16) 0.075(6) Uani 0.434(5) 1 d P A 2
H25B H 0.1367 0.2434 0.5125 0.090 Uiso 0.434(5) 1 calc PR A 2
C26B C 0.1330(6) 0.1352(13) 0.5354(11) 0.060(4) Uani 0.434(5) 1 d PD A 2
C27B C 0.1669(11) 0.0695(12) 0.5627(14) 0.070(4) Uani 0.434(5) 1 d P A 2
H27B H 0.1460 0.0241 0.5566 0.084 Uiso 0.434(5) 1 calc PR A 2
C28B C 0.2351(14) 0.0711(14) 0.601(2) 0.075(6) Uani 0.434(5) 1 d PU A 2
H28B H 0.2590 0.0260 0.6229 0.090 Uiso 0.434(5) 1 calc PR A 2
C23B C 0.267(2) 0.134(2) 0.607(3) 0.055(8) Uani 0.434(5) 1 d PU A 2

loop_
_atom_site_aniso_label
_atom_site_aniso_U_11
_atom_site_aniso_U_22
_atom_site_aniso_U_33
_atom_site_aniso_U_23
_atom_site_aniso_U_13
_atom_site_aniso_U_12
Zn 0.0408(4) 0.0407(4) 0.0303(3) 0.000 0.0190(3) 0.000
N1 0.0391(17) 0.0460(18) 0.0328(16) -0.0017(13) 0.0188(14) -0.0017(14)
N2 0.0416(18) 0.058(2) 0.0330(17) -0.0029(14) 0.0208(15) 0.0003(15)
N3 0.063(3) 0.039(2) 0.043(3) 0.000 0.031(3) 0.000
C4 0.049(2) 0.042(2) 0.0366(19) 0.0003(15) 0.0267(18) -0.0019(17)
C5 0.052(2) 0.0394(19) 0.0353(19) 0.0005(15) 0.0251(18) 0.0008(17)
C6 0.046(2) 0.056(2) 0.0320(19) -0.0028(17) 0.0196(18) -0.0004(18)
C7 0.049(3) 0.098(4) 0.030(2) -0.006(2) 0.018(2) -0.001(3)
C8 0.042(2) 0.110(4) 0.035(2) -0.008(2) 0.017(2) -0.001(3)
C9 0.040(2) 0.070(3) 0.036(2) -0.0015(19) 0.0176(18) 0.006(2)
C10 0.038(2) 0.063(3) 0.040(2) 0.0002(19) 0.0199(18) 0.0041(19)
C1 0.043(2) 0.050(2) 0.040(2) -0.0025(17) 0.0243(18) -0.0052(17)
C2 0.045(2) 0.068(3) 0.047(2) -0.002(2) 0.029(2) -0.006(2)
C3 0.053(2) 0.058(2) 0.044(2) 0.0013(19) 0.031(2) -0.003(2)
C11 0.045(2) 0.046(2) 0.0334(19) -0.0006(16) 0.0209(17) 0.0016(17)
C12 0.086(4) 0.042(2) 0.051(3) -0.0030(19) 0.040(3) -0.004(2)
C13 0.092(4) 0.054(3) 0.052(3) 0.009(2) 0.046(3) 0.000(3)
C14 0.068(3) 0.058(3) 0.042(2) 0.0035(19) 0.035(2) 0.006(2)
C15 0.087(4) 0.052(3) 0.046(2) -0.012(2) 0.040(3) -0.008(2)
C16 0.082(3) 0.047(2) 0.048(2) -0.0031(19) 0.041(3) -0.008(2)
C38 0.069(3) 0.046(2) 0.064(3) -0.003(2) 0.038(3) -0.006(2)
C39 0.096(4) 0.046(3) 0.079(4) -0.008(2) 0.056(3) -0.015(3)
C40 0.105(6) 0.038(3) 0.067(4) 0.000 0.060(4) 0.000
C41 0.170(7) 0.056(4) 0.107(5) 0.000 0.114(5) 0.000
N4 0.215(9) 0.062(4) 0.166(8) 0.000 0.138(7) 0.000
C42 0.190(7) 0.055(3) 0.132(5) -0.014(3) 0.115(5) -0.019(3)
C43 0.206(7) 0.061(3) 0.153(6) -0.015(3) 0.125(6) -0.024(4)
C23A 0.031(7) 0.059(12) 0.035(6) -0.003(8) 0.014(5) -0.001(8)
C24A 0.039(7) 0.065(11) 0.081(14) -0.011(10) 0.030(8) 0.001(9)
C25A 0.044(6) 0.039(7) 0.076(7) 0.002(7) 0.029(5) 0.009(7)
C26A 0.030(4) 0.048(6) 0.045(5) 0.000(4) 0.018(4) 0.011(5)
C27A 0.046(5) 0.042(5) 0.079(7) 0.000(5) 0.036(5) 0.003(5)
C28A 0.051(6) 0.053(9) 0.074(8) 0.005(7) 0.034(5) 0.002(7)
O1 0.114(4) 0.101(3) 0.046(2) 0.004(2) 0.053(2) 0.011(3)
C17 0.090(4) 0.098(5) 0.063(3) -0.017(3) 0.049(3) -0.013(4)
C18 0.083(4) 0.156(7) 0.052(3) -0.011(4) 0.043(3) -0.007(5)
C19 0.136(7) 0.175(9) 0.100(6) 0.012(5) 0.091(6) 0.012(6)
C20 0.163(4) 0.193(4) 0.176(4) 0.012(3) 0.120(3) -0.013(3)
O2 0.176(4) 0.218(5) 0.193(4) 0.017(3) 0.121(3) -0.013(3)
O3 0.166(4) 0.171(4) 0.165(4) -0.004(3) 0.095(3) -0.020(3)
C21 0.115(8) 0.178(13) 0.296(14) 0.027(9) 0.067(9) -0.027(7)
C22 0.184(6) 0.196(7) 0.183(7) 0.003(5) 0.110(4) -0.009(5)
O4A 0.042(2) 0.061(3) 0.077(3) 0.000(2) 0.033(3) 0.000(2)
C32A 0.027(4) 0.065(5) 0.077(6) -0.012(5) 0.024(4) 0.001(4)
C33A 0.158(11) 0.089(10) 0.110(11) -0.022(8) 0.099(10) -0.053(7)
C34A 0.180(10) 0.096(11) 0.132(13) -0.001(11) 0.082(10) -0.049(9)
C35A 0.218(7) 0.223(7) 0.221(7) 0.001(4) 0.138(5) 0.005(4)
C36A 0.209(7) 0.211(7) 0.210(7) -0.001(3) 0.130(5) -0.001(3)
O5A 0.229(7) 0.234(8) 0.232(8) 0.002(4) 0.138(5) 0.003(4)
O6A 0.214(6) 0.215(7) 0.215(7) 0.002(4) 0.129(4) -0.007(4)
C37A 0.208(8) 0.212(8) 0.211(8) 0.000(4) 0.129(5) -0.003(4)
O4B 0.042(2) 0.061(3) 0.077(3) 0.000(2) 0.033(3) 0.000(2)
C32B 0.052(7) 0.088(9) 0.105(11) 0.026(8) 0.036(8) 0.001(6)
C33B 0.051(7) 0.064(8) 0.200(19) 0.013(12) 0.084(10) -0.002(6)
C34B 0.065(10) 0.14(2) 0.20(3) -0.11(2) 0.089(16) -0.065(12)
C35B 0.035(6) 0.041(6) 0.132(13) -0.031(7) 0.010(8) -0.003(5)
O6B 0.071(7) 0.163(13) 0.053(6) 0.016(7) -0.003(5) -0.049(8)
O5B 0.053(6) 0.196(16) 0.168(15) -0.120(14) 0.020(8) 0.000(8)
C37B 0.106(16) 0.123(19) 0.16(2) 0.025(17) 0.052(16) 0.013(14)
C36B 0.059(8) 0.103(13) 0.089(11) 0.014(9) 0.031(8) -0.018(8)
C24B 0.046(12) 0.10(2) 0.076(13) 0.027(18) 0.031(10) 0.004(16)
C25B 0.055(9) 0.060(10) 0.090(12) 0.027(12) 0.035(8) 0.017(10)
C26B 0.056(9) 0.052(10) 0.068(9) 0.015(8) 0.035(8) 0.013(9)
C27B 0.070(12) 0.058(10) 0.095(12) -0.005(11) 0.058(11) -0.018(11)
C28B 0.053(9) 0.065(15) 0.089(11) 0.000(11) 0.035(8) -0.009(11)
C23B 0.057(12) 0.066(16) 0.036(8) -0.011(10) 0.024(7) -0.024(9)

loop_
_atom_type_symbol
_atom_type_description
_atom_type_scat_dispersion_real
_atom_type_scat_dispersion_imag
_atom_type_scat_source
C C 0.0033 0.0016 'International Tables Vol C Tables 4.2.6.8 and 6.1.1.4'
H H 0.0000 0.0000 'International Tables Vol C Tables 4.2.6.8 and 6.1.1.4'
N N 0.0061 0.0033 'International Tables Vol C Tables 4.2.6.8 and 6.1.1.4'
O O 0.0106 0.0060 'International Tables Vol C Tables 4.2.6.8 and 6.1.1.4'
Zn Zn 0.2839 1.4301 'International Tables Vol C Tables 4.2.6.8 and 6.1.1.4'

loop_
_geom_angle_atom_site_label_1
_geom_angle_atom_site_label_2
_geom_angle_atom_site_label_3
_geom_angle
_geom_angle_site_symmetry_1
_geom_angle_site_symmetry_3
N1 Zn N1 164.62(19) . 2_656
N1 Zn N2 88.79(14) . 2_656
N1 Zn N2 88.62(14) 2_656 2_656
N1 Zn N2 88.62(14) . .
N1 Zn N2 88.79(14) 2_656 .
N2 Zn N2 160.5(2) 2_656 .
N1 Zn N3 97.69(10) . .
N1 Zn N3 97.69(10) 2_656 .
N2 Zn N3 99.73(11) 2_656 .
N2 Zn N3 99.73(11) . .
C4 N1 C1 106.5(3) . .
C4 N1 Zn 126.5(3) . .
C1 N1 Zn 126.8(3) . .
C9 N2 C6 106.9(3) . .
C9 N2 Zn 126.3(3) . .
C6 N2 Zn 126.6(3) . .
C38 N3 C38 117.3(6) . 2_656
C38 N3 Zn 121.3(3) . .
C38 N3 Zn 121.3(3) 2_656 .
N1 C4 C5 125.9(4) . .
N1 C4 C3 109.3(4) . .
C5 C4 C3 124.7(4) . .
C4 C5 C6 125.6(4) . .
C4 C5 C11 116.9(4) . .
C6 C5 C11 117.5(4) . .
N2 C6 C5 125.3(4) . .
N2 C6 C7 109.3(4) . .
C5 C6 C7 125.4(4) . .
C8 C7 C6 107.1(4) . .
C8 C7 H7 126.5 . .
C6 C7 H7 126.5 . .
C7 C8 C9 107.7(4) . .
C7 C8 H8 126.1 . .
C9 C8 H8 126.1 . .
N2 C9 C10 126.2(4) . .
N2 C9 C8 109.0(4) . .
C10 C9 C8 124.8(4) . .
C9 C10 C1 125.4(4) . 2_656
C9 C10 C23B 120(2) . .
C1 C10 C23B 115(2) 2_656 .
C9 C10 C23A 117.6(13) . .
C1 C10 C23A 116.6(13) 2_656 .
C23B C10 C23A 13(2) . .
N1 C1 C10 125.2(4) . 2_656
N1 C1 C2 109.4(4) . .
C10 C1 C2 125.3(4) 2_656 .
C3 C2 C1 107.0(4) . .
C3 C2 H2 126.5 . .
C1 C2 H2 126.5 . .
C2 C3 C4 107.8(4) . .
C2 C3 H3 126.1 . .
C4 C3 H3 126.1 . .
C16 C11 C12 116.5(4) . .
C16 C11 C5 121.8(4) . .
C12 C11 C5 121.7(4) . .
C13 C12 C11 122.3(5) . .
C13 C12 H12 118.8 . .
C11 C12 H12 118.8 . .
C12 C13 C14 120.0(5) . .
C12 C13 H13 120.0 . .
C14 C13 H13 120.0 . .
O1 C14 C15 125.5(5) . .
O1 C14 C13 115.5(5) . .
C15 C14 C13 119.0(4) . .
C14 C15 C16 120.4(4) . .
C14 C15 H15 119.8 . .
C16 C15 H15 119.8 . .
C11 C16 C15 121.8(4) . .
C11 C16 H16 119.1 . .
C15 C16 H16 119.1 . .
N3 C38 C39 123.2(5) . .
N3 C38 H38 118.4 . .
C39 C38 H38 118.4 . .
C40 C39 C38 119.6(6) . .
C40 C39 H39 120.2 . .
C38 C39 H39 120.2 . .
C39 C40 C39 117.2(7) . 2_656
C39 C40 C41 121.4(3) . .
C39 C40 C41 121.4(3) 2_656 .
C42 C41 C42 119.2(10) . 2_656
C42 C41 C40 120.4(5) . .
C42 C41 C40 120.4(5) 2_656 .
C43 N4 C43 118.6(11) 2_656 .
C43 C42 C41 118.5(10) . .
C43 C42 H42 120.8 . .
C41 C42 H42 120.8 . .
N4 C43 C42 122.6(11) . .
N4 C43 H43 118.7 . .
C42 C43 H43 118.7 . .
C24A C23A C28A 121(2) . .
C24A C23A C10 118(2) . .
C28A C23A C10 121(2) . .
C25A C24A C23A 119(2) . .
C25A C24A H24A 120.3 . .
C23A C24A H24A 120.3 . .
C24A C25A C26A 121.4(15) . .
C24A C25A H25A 119.3 . .
C26A C25A H25A 119.3 . .
C25A C26A O4A 126.4(12) . .
C25A C26A C27A 119.0(9) . .
O4A C26A C27A 114.6(11) . .
C28A C27A C26A 119.7(11) . .
C28A C27A H27A 120.1 . .
C26A C27A H27A 120.1 . .
C27A C28A C23A 119.6(16) . .
C27A C28A H28A 120.2 . .
C23A C28A H28A 120.2 . .
C17 O1 C14 120.8(5) . .
O1 C17 C18 108.2(6) . .
O1 C17 H17A 110.1 . .
C18 C17 H17A 110.1 . .
O1 C17 H17B 110.1 . .
C18 C17 H17B 110.1 . .
H17A C17 H17B 108.4 . .
C19 C18 C17 113.2(6) . .
C19 C18 H18A 108.9 . .
C17 C18 H18A 108.9 . .
C19 C18 H18B 108.9 . .
C17 C18 H18B 108.9 . .
H18A C18 H18B 107.8 . .
C18 C19 C20 112.9(11) . .
C18 C19 H19A 109.0 . .
C20 C19 H19A 109.0 . .
C18 C19 H19B 109.0 . .
C20 C19 H19B 109.0 . .
H19A C19 H19B 107.8 . .
O2 C20 O3 117.0(16) . .
O2 C20 C19 129.7(16) . .
O3 C20 C19 112.5(12) . .
C20 O3 C21 117.5(14) . .
C22 C21 O3 114.1(14) . .
C22 C21 H21A 108.7 . .
O3 C21 H21A 108.7 . .
C22 C21 H21B 108.7 . .
O3 C21 H21B 108.7 . .
H21A C21 H21B 107.6 . .
C21 C22 H22A 109.5 . .
C21 C22 H22B 109.5 . .
H22A C22 H22B 109.5 . .
C21 C22 H22C 109.5 . .
H22A C22 H22C 109.5 . .
H22B C22 H22C 109.5 . .
C26A O4A C32A 116.6(9) . .
O4A C32A C33A 111.6(12) . .
O4A C32A H32A 109.3 . .
C33A C32A H32A 109.3 . .
O4A C32A H32B 109.3 . .
C33A C32A H32B 109.3 . .
H32A C32A H32B 108.0 . .
C34A C33A C32A 116.8(19) . .
C34A C33A H33A 108.1 . .
C32A C33A H33A 108.1 . .
C34A C33A H33B 108.1 . .
C32A C33A H33B 108.1 . .
H33A C33A H33B 107.3 . .
C33A C34A C35A 122.1(18) . .
C33A C34A H34A 106.8 . .
C35A C34A H34A 106.8 . .
C33A C34A H34B 106.8 . .
C35A C34A H34B 106.8 . .
H34A C34A H34B 106.6 . .
O5A C35A O6A 116.6(19) . .
O5A C35A C34A 120(2) . .
O6A C35A C34A 122(2) . .
O6A C36A C37A 120(3) . .
O6A C36A H36A 107.4 . .
C37A C36A H36A 107.4 . .
O6A C36A H36B 107.4 . .
C37A C36A H36B 107.4 . .
H36A C36A H36B 106.9 . .
C35A O6A C36A 131(3) . .
C36A C37A H37A 109.5 . .
C36A C37A H37B 109.5 . .
H37A C37A H37B 109.5 . .
C36A C37A H37C 109.5 . .
H37A C37A H37C 109.5 . .
H37B C37A H37C 109.5 . .
C32B O4B C26B 115.8(13) . .
O4B C32B C33B 104.0(13) . .
O4B C32B H32C 110.9 . .
C33B C32B H32C 110.9 . .
O4B C32B H32D 110.9 . .
C33B C32B H32D 110.9 . .
H32C C32B H32D 109.0 . .
C34B C33B C32B 143.4(14) . .
C34B C33B H33C 101.1 . .
C32B C33B H33C 101.1 . .
C34B C33B H33D 101.1 . .
C32B C33B H33D 101.1 . .
H33C C33B H33D 104.5 . .
C35B C34B C33B 118.9(15) . .
C35B C34B H34C 107.6 . .
C33B C34B H34C 107.6 . .
C35B C34B H34D 107.6 . .
C33B C34B H34D 107.6 . .
H34C C34B H34D 107.0 . .
O5B C35B O6B 126.9(12) . .
O5B C35B C34B 126.6(17) . .
O6B C35B C34B 106.0(13) . .
C35B O6B C36B 117.0(13) . .
C36B C37B H37D 109.5 . .
C36B C37B H37E 109.5 . .
H37D C37B H37E 109.5 . .
C36B C37B H37F 109.5 . .
H37D C37B H37F 109.5 . .
H37E C37B H37F 109.5 . .
O6B C36B C37B 102.4(14) . .
O6B C36B H36C 111.3 . .
C37B C36B H36C 111.3 . .
O6B C36B H36D 111.3 . .
C37B C36B H36D 111.3 . .
H36C C36B H36D 109.2 . .
C25B C24B C23B 126(3) . .
C25B C24B H24B 117.0 . .
C23B C24B H24B 117.0 . .
C26B C25B C24B 119(2) . .
C26B C25B H25B 120.7 . .
C24B C25B H25B 120.7 . .
C25B C26B C27B 120.4(13) . .
C25B C26B O4B 114.2(16) . .
C27B C26B O4B 125.3(18) . .
C26B C27B C28B 118.5(15) . .
C26B C27B H27B 120.8 . .
C28B C27B H27B 120.8 . .
C23B C28B C27B 124(3) . .
C23B C28B H28B 118.2 . .
C27B C28B H28B 118.2 . .
C28B C23B C24B 112(4) . .
C28B C23B C10 119(4) . .
C24B C23B C10 128(3) . .

loop_
_geom_bond_atom_site_label_1
_geom_bond_atom_site_label_2
_geom_bond_distance
_geom_bond_site_symmetry_2
Zn N1 2.057(3) .
Zn N1 2.057(3) 2_656
Zn N2 2.078(3) 2_656
Zn N2 2.078(3) .
Zn N3 2.152(5) .
N1 C4 1.373(5) .
N1 C1 1.381(5) .
N2 C9 1.367(6) .
N2 C6 1.376(5) .
N3 C38 1.324(6) .
N3 C38 1.324(6) 2_656
C4 C5 1.399(6) .
C4 C3 1.436(6) .
C5 C6 1.399(6) .
C5 C11 1.500(6) .
C6 C7 1.440(6) .
C7 C8 1.340(7) .
C7 H7 0.9500 .
C8 C9 1.445(6) .
C8 H8 0.9500 .
C9 C10 1.395(7) .
C10 C1 1.409(6) 2_656
C10 C23B 1.43(5) .
C10 C23A 1.55(3) .
C1 C10 1.409(6) 2_656
C1 C2 1.440(6) .
C2 C3 1.347(7) .
C2 H2 0.9500 .
C3 H3 0.9500 .
C11 C16 1.379(6) .
C11 C12 1.384(7) .
C12 C13 1.373(7) .
C12 H12 0.9500 .
C13 C14 1.380(7) .
C13 H13 0.9500 .
C14 O1 1.361(6) .
C14 C15 1.367(7) .
C15 C16 1.384(6) .
C15 H15 0.9500 .
C16 H16 0.9500 .
C38 C39 1.387(7) .
C38 H38 0.9500 .
C39 C40 1.377(7) .
C39 H39 0.9500 .
C40 C39 1.377(7) 2_656
C40 C41 1.517(11) .
C41 C42 1.394(10) .
C41 C42 1.394(10) 2_656
N4 C43 1.344(12) 2_656
N4 C43 1.344(12) .
C42 C43 1.382(11) .
C42 H42 0.9500 .
C43 H43 0.9500 .
C23A C24A 1.36(4) .
C23A C28A 1.40(2) .
C24A C25A 1.36(4) .
C24A H24A 0.9500 .
C25A C26A 1.358(16) .
C25A H25A 0.9500 .
C26A O4A 1.361(12) .
C26A C27A 1.426(14) .
C27A C28A 1.33(2) .
C27A H27A 0.9500 .
C28A H28A 0.9500 .
O1 C17 1.359(8) .
C17 C18 1.520(9) .
C17 H17A 0.9900 .
C17 H17B 0.9900 .
C18 C19 1.449(13) .
C18 H18A 0.9900 .
C18 H18B 0.9900 .
C19 C20 1.462(17) .
C19 H19A 0.9900 .
C19 H19B 0.9900 .
C20 O2 1.212(14) .
C20 O3 1.315(16) .
O3 C21 1.496(16) .
C21 C22 1.44(2) .
C21 H21A 0.9900 .
C21 H21B 0.9900 .
C22 H22A 0.9800 .
C22 H22B 0.9800 .
C22 H22C 0.9800 .
O4A C32A 1.449(11) .
C32A C33A 1.49(2) .
C32A H32A 0.9900 .
C32A H32B 0.9900 .
C33A C34A 1.24(3) .
C33A H33A 0.9900 .
C33A H33B 0.9900 .
C34A C35A 1.43(3) .
C34A H34A 0.9900 .
C34A H34B 0.9900 .
C35A O5A 1.232(10) .
C35A O6A 1.378(10) .
C36A O6A 1.400(10) .
C36A C37A 1.488(10) .
C36A H36A 0.9900 .
C36A H36B 0.9900 .
C37A H37A 0.9800 .
C37A H37B 0.9800 .
C37A H37C 0.9800 .
O4B C32B 1.376(18) .
O4B C26B 1.411(10) .
C32B C33B 1.56(2) .
C32B H32C 0.9900 .
C32B H32D 0.9900 .
C33B C34B 1.505(10) .
C33B H33C 0.9900 .
C33B H33D 0.9900 .
C34B C35B 1.502(10) .
C34B H34C 0.9900 .
C34B H34D 0.9900 .
C35B O5B 1.197(10) .
C35B O6B 1.365(10) .
O6B C36B 1.424(9) .
C37B C36B 1.492(10) .
C37B H37D 0.9800 .
C37B H37E 0.9800 .
C37B H37F 0.9800 .
C36B H36C 0.9900 .
C36B H36D 0.9900 .
C24B C25B 1.39(5) .
C24B C23B 1.40(7) .
C24B H24B 0.9500 .
C25B C26B 1.35(2) .
C25B H25B 0.9500 .
C26B C27B 1.37(2) .
C27B C28B 1.44(4) .
C27B H27B 0.9500 .
C28B C23B 1.38(3) .
C28B H28B 0.9500 .

loop_
_geom_hbond_atom_site_label_D
_geom_hbond_atom_site_label_H
_geom_hbond_atom_site_label_A
_geom_hbond_distance_DH
_geom_hbond_distance_HA
_geom_hbond_distance_DA
_geom_hbond_angle_DHA
_geom_hbond_site_symmetry_A
_geom_hbond_publ_flag
C19 H19B O1 0.99 2.39 2.825(11) 106 1_555 yes
C21 H21B O2 0.99 2.15 2.57(2) 103 1_555 yes
C33A H33B O5A 0.99 2.44 2.85(5) 105 1_555 yes
C37A H37A O5A 0.98 2.43 2.95(5) 113 1_555 yes
C37A H37C O2 0.98 2.60 3.40(4) 139 2_555 yes
C43 H43 O5A 0.95 2.58 3.37(3) 140 4_556 yes
C15 H15 Cg1 0.95 2.54 3.503(6) 138 3_656 yes
C18 H18A Cg9 0.99 2.82 3.800(11) 170 2_655 yes
C18 H18B Cg2 0.99 2.98 3.7736(9) 138 4_554 yes
C32A H32A Cg7 0.99 2.77 3.543(11) 135 7_556 yes
C32A H32A Cg7 0.99 2.77 3.543(11) 135 8_454 yes
C25B H25B Cg2 0.95 2.52 3.34(2) 145 7_556 yes
C37B H37D Cg9 0.98 2.99 3.82(3) 143 2_555 yes

loop_
_publcif_info_exptl_table_extra_item
sin_theta_over_lambda_max
